data_7208931
loop_
_publ_author_name
'Qin, Xiao'
'Ni, Xin-Long'
'Hu, Jing-Xu'
'Chen, Kai'
'Zhang, Yun-Qian'
'Redshaw, Carl'
'Zhu, Qian-Jiang'
'Xue, Sai-Feng'
'Tao, Zhu'

_publ_section_title
;
 Macrocycle-based metal ion complexation: a study of the lanthanide
 contraction effect towards hexacyclohexanocucurbit[6]uil
;
_journal_issue 4
_journal_name_full CrystEngComm
_journal_page_first 738
_journal_paper_doi 10.1039/c2ce26225h
_journal_volume 15
_journal_year 2013
_chemical_formula_sum 'C60 H106 N27 O38 Tb'
_chemical_formula_weight 1972.64
_chemical_name_systematic
;
?
;
_space_group_IT_number 2
_symmetry_cell_setting triclinic
_symmetry_space_group_name_Hall '-P 1'
_symmetry_space_group_name_H-M 'P -1'
_atom_sites_solution_hydrogens geom
_atom_sites_solution_primary direct
_atom_sites_solution_secondary difmap
_audit_creation_method SHELXL-97
_cell_angle_alpha 74.8650(10)
_cell_angle_beta 89.2060(10)
_cell_angle_gamma 63.3360(10)
_cell_formula_units_Z 2
_cell_length_a 15.8446(6)
_cell_length_b 15.9631(7)
_cell_length_c 18.1699(7)
_cell_measurement_temperature 223(2)
_cell_volume 3936.0(3)
_computing_structure_refinement 'SHELXL-97 (Sheldrick, 1997)'
_diffrn_ambient_temperature 223(2)
_diffrn_measured_fraction_theta_full 0.988
_diffrn_measured_fraction_theta_max 0.988
_diffrn_measurement_device_type 'Bruker CCD Area Detector'
_diffrn_measurement_method '\f and \w scan'
_diffrn_radiation_monochromator graphite
_diffrn_radiation_source 'fine-focus sealed tube'
_diffrn_radiation_type MoK\a
_diffrn_radiation_wavelength 0.71073
_diffrn_reflns_av_R_equivalents 0.0665
_diffrn_reflns_av_sigmaI/netI 0.0660
_diffrn_reflns_limit_h_max 18
_diffrn_reflns_limit_h_min -18
_diffrn_reflns_limit_k_max 18
_diffrn_reflns_limit_k_min -17
_diffrn_reflns_limit_l_max 21
_diffrn_reflns_limit_l_min -21
_diffrn_reflns_number 42259
_diffrn_reflns_theta_full 25.00
_diffrn_reflns_theta_max 25.00
_diffrn_reflns_theta_min 1.17
_exptl_absorpt_coefficient_mu 1.012
_exptl_absorpt_correction_T_max 0.8713
_exptl_absorpt_correction_T_min 0.8080
_exptl_absorpt_correction_type multi-scan
_exptl_absorpt_process_details 'SADABS (Bruker, 2008)'
_exptl_crystal_colour colorless
_exptl_crystal_density_diffrn 1.664
_exptl_crystal_density_method 'not measured'
_exptl_crystal_description prism
_exptl_crystal_F_000 2048
_exptl_crystal_size_max 0.22
_exptl_crystal_size_mid 0.16
_exptl_crystal_size_min 0.14
_platon_squeeze_details
;
;
_refine_diff_density_max 1.276
_refine_diff_density_min -1.212
_refine_diff_density_rms 0.109
_refine_ls_extinction_method none
_refine_ls_goodness_of_fit_ref 1.094
_refine_ls_hydrogen_treatment constr
_refine_ls_matrix_type full
_refine_ls_number_parameters 1018
_refine_ls_number_reflns 13706
_refine_ls_number_restraints 0
_refine_ls_restrained_S_all 1.094
_refine_ls_R_factor_all 0.0529
_refine_ls_R_factor_gt 0.0449
_refine_ls_shift/su_max 0.005
_refine_ls_shift/su_mean 0.001
_refine_ls_structure_factor_coef Fsqd
_refine_ls_weighting_details 'calc w=1/[\s^2^(Fo^2^)+(0.0714P)^2^+0.0000P] where P=(Fo^2^+2Fc^2^)/3'
_refine_ls_weighting_scheme calc
_refine_ls_wR_factor_gt 0.1217
_refine_ls_wR_factor_ref 0.1268
_reflns_number_gt 11652
_reflns_number_total 13706
_reflns_threshold_expression >2sigma(I)
_cod_data_source_file c2ce26225h.txt
_cod_data_source_block p7
_cod_database_code 7208931

loop_
_symmetry_equiv_pos_as_xyz
'x, y, z'
'-x, -y, -z'

loop_
_atom_site_label
_atom_site_type_symbol
_atom_site_fract_x
_atom_site_fract_y
_atom_site_fract_z
_atom_site_U_iso_or_equiv
_atom_site_adp_type
_atom_site_occupancy
_atom_site_symmetry_multiplicity
_atom_site_calc_flag
_atom_site_refinement_flags
O1W O 1.2575(2) 0.4504(2) 0.71470(17) 0.0240(7) Uani 1 1 d .
O2W O 1.3959(2) 0.1198(2) 0.75379(17) 0.0247(7) Uani 1 1 d .
O3W O 1.1214(2) 0.3837(2) 0.72767(19) 0.0290(7) Uani 1 1 d .
O4W O 1.44136(19) 0.2753(2) 0.73536(17) 0.0244(7) Uani 1 1 d .
Tb1 Tb 1.285534(13) 0.284863(14) 0.736676(11) 0.01773(8) Uani 1 1 d .
C1 C 1.1915(3) 0.1862(3) 0.6242(2) 0.0152(8) Uani 1 1 d .
C2 C 1.1198(3) 0.1242(3) 0.5555(2) 0.0152(8) Uani 1 1 d .
C3 C 1.2114(3) 0.1217(3) 0.5191(2) 0.0142(8) Uani 1 1 d .
C4 C 1.0773(3) 0.2226(3) 0.4273(2) 0.0184(9) Uani 1 1 d .
C5 C 1.3372(3) 0.1629(3) 0.5655(2) 0.0143(8) Uani 1 1 d .
H5A H 1.3825 0.1086 0.5473 0.017 Uiso 1 1 calc R
H5B H 1.3631 0.1540 0.6172 0.017 Uiso 1 1 calc R
C6 C 1.2275(3) 0.2133(3) 0.3840(2) 0.0204(9) Uani 1 1 d .
H6A H 1.2863 0.1535 0.3867 0.025 Uiso 1 1 calc R
H6B H 1.1911 0.2336 0.3339 0.025 Uiso 1 1 calc R
C7 C 1.3119(3) 0.3321(3) 0.5397(2) 0.0157(8) Uani 1 1 d .
C8 C 1.3360(3) 0.2732(3) 0.4338(2) 0.0162(8) Uani 1 1 d .
C9 C 1.3313(3) 0.3770(3) 0.4100(2) 0.0166(8) Uani 1 1 d .
C10 C 1.2049(3) 0.3820(3) 0.3395(2) 0.0186(9) Uani 1 1 d .
C11 C 1.3128(3) 0.4894(3) 0.4949(2) 0.0167(8) Uani 1 1 d .
H11A H 1.3665 0.4960 0.4715 0.020 Uiso 1 1 calc R
H11B H 1.3248 0.4776 0.5503 0.020 Uiso 1 1 calc R
C12 C 1.2231(3) 0.5320(3) 0.3007(2) 0.0178(9) Uani 1 1 d .
H12A H 1.2810 0.5362 0.2856 0.021 Uiso 1 1 calc R
H12B H 1.1858 0.5418 0.2538 0.021 Uiso 1 1 calc R
C13 C 1.1724(3) 0.6297(3) 0.5135(2) 0.0167(8) Uani 1 1 d .
C14 C 1.2076(3) 0.6430(3) 0.3852(2) 0.0158(8) Uani 1 1 d .
C15 C 1.1205(3) 0.7413(3) 0.3899(2) 0.0161(8) Uani 1 1 d .
C16 C 1.0730(3) 0.6708(3) 0.3110(2) 0.0161(8) Uani 1 1 d .
C17 C 1.0527(3) 0.7962(3) 0.5078(2) 0.0187(9) Uani 1 1 d .
H17A H 1.0533 0.8579 0.4817 0.022 Uiso 1 1 calc R
H17B H 1.0808 0.7759 0.5611 0.022 Uiso 1 1 calc R
C18 C 1.0526(3) 0.1755(3) 0.6761(2) 0.0152(8) Uani 1 1 d .
H18A H 1.0819 0.1798 0.7212 0.018 Uiso 1 1 calc R
H18B H 1.0477 0.1143 0.6911 0.018 Uiso 1 1 calc R
C19 C 1.1287(3) 0.0219(3) 0.5870(3) 0.0227(9) Uani 1 1 d .
H19A H 1.0756 0.0250 0.6165 0.027 Uiso 1 1 calc R
H19B H 1.1254 -0.0039 0.5443 0.027 Uiso 1 1 calc R
C20 C 1.2216(3) -0.0458(3) 0.6379(3) 0.0280(10) Uani 1 1 d .
H20A H 1.2258 -0.1111 0.6571 0.034 Uiso 1 1 calc R
H20B H 1.2225 -0.0220 0.6823 0.034 Uiso 1 1 calc R
C21 C 1.3090(3) -0.0537(3) 0.5963(3) 0.0306(11) Uani 1 1 d .
H21A H 1.3510 -0.0427 0.6273 0.037 Uiso 1 1 calc R
H21B H 1.3443 -0.1200 0.5911 0.037 Uiso 1 1 calc R
C22 C 1.2814(3) 0.0201(3) 0.5166(2) 0.0219(9) Uani 1 1 d .
H22A H 1.3387 0.0213 0.4965 0.026 Uiso 1 1 calc R
H22B H 1.2532 -0.0005 0.4817 0.026 Uiso 1 1 calc R
C23 C 1.4274(3) 0.1959(3) 0.4137(2) 0.0209(9) Uani 1 1 d .
H23A H 1.4820 0.1806 0.4489 0.025 Uiso 1 1 calc R
H23B H 1.4222 0.1356 0.4196 0.025 Uiso 1 1 calc R
C24 C 1.4427(3) 0.2341(3) 0.3316(2) 0.0244(10) Uani 1 1 d .
H24A H 1.3883 0.2481 0.2968 0.029 Uiso 1 1 calc R
H24B H 1.4997 0.1835 0.3189 0.029 Uiso 1 1 calc R
C25 C 1.4540(3) 0.3267(3) 0.3191(3) 0.0289(11) Uani 1 1 d .
H25A H 1.5209 0.3102 0.3143 0.035 Uiso 1 1 calc R
H25B H 1.4165 0.3736 0.2706 0.035 Uiso 1 1 calc R
C26 C 1.4229(3) 0.3752(3) 0.3834(2) 0.0223(9) Uani 1 1 d .
H26A H 1.4731 0.3397 0.4270 0.027 Uiso 1 1 calc R
H26B H 1.4141 0.4424 0.3654 0.027 Uiso 1 1 calc R
C27 C 1.2918(3) 0.6603(3) 0.3583(2) 0.0221(9) Uani 1 1 d .
H27A H 1.3155 0.6794 0.3974 0.026 Uiso 1 1 calc R
H27B H 1.3432 0.5991 0.3530 0.026 Uiso 1 1 calc R
C28 C 1.2652(3) 0.7392(3) 0.2822(3) 0.0296(11) Uani 1 1 d .
H28A H 1.2593 0.7125 0.2408 0.036 Uiso 1 1 calc R
H28B H 1.3166 0.7575 0.2731 0.036 Uiso 1 1 calc R
C29 C 1.1718(3) 0.8311(3) 0.2790(3) 0.0270(10) Uani 1 1 d .
H29A H 1.1814 0.8892 0.2593 0.032 Uiso 1 1 calc R
H29B H 1.1230 0.8358 0.2434 0.032 Uiso 1 1 calc R
C30 C 1.1377(3) 0.8294(3) 0.3574(2) 0.0206(9) Uani 1 1 d .
H30A H 1.0786 0.8894 0.3533 0.025 Uiso 1 1 calc R
H30B H 1.1855 0.8274 0.3925 0.025 Uiso 1 1 calc R
C31 C 1.1990(3) 0.1693(3) 0.8908(2) 0.0162(8) Uani 1 1 d .
C32 C 1.1387(3) 0.0888(3) 0.9867(2) 0.0188(9) Uani 1 1 d .
C33 C 1.1226(3) 0.1871(3) 1.0011(2) 0.0191(9) Uani 1 1 d .
C34 C 1.2195(3) 0.0555(3) 1.1064(2) 0.0203(9) Uani 1 1 d .
C35 C 1.1543(3) 0.3250(3) 0.9178(2) 0.0178(9) Uani 1 1 d .
H35A H 1.0962 0.3690 0.9348 0.021 Uiso 1 1 calc R
H35B H 1.1500 0.3508 0.8620 0.021 Uiso 1 1 calc R
C36 C 1.1901(3) 0.2162(3) 1.1157(2) 0.0225(9) Uani 1 1 d .
H36A H 1.1276 0.2730 1.1099 0.027 Uiso 1 1 calc R
H36B H 1.2071 0.1800 1.1704 0.027 Uiso 1 1 calc R
C37 C 1.3133(3) 0.3156(3) 0.9183(2) 0.0146(8) Uani 1 1 d .
C38 C 1.2418(3) 0.3379(3) 1.0294(2) 0.0175(9) Uani 1 1 d .
C39 C 1.3376(3) 0.3425(3) 1.0346(2) 0.0192(9) Uani 1 1 d .
C40 C 1.3465(3) 0.2090(3) 1.1331(2) 0.0210(9) Uani 1 1 d .
C41 C 1.4550(3) 0.3369(3) 0.9342(2) 0.0199(9) Uani 1 1 d .
H41A H 1.4525 0.3957 0.9436 0.024 Uiso 1 1 calc R
H41B H 1.4484 0.3481 0.8785 0.024 Uiso 1 1 calc R
C42 C 1.4820(3) 0.2431(3) 1.1400(2) 0.0210(9) Uani 1 1 d .
H42A H 1.4781 0.3057 1.1413 0.025 Uiso 1 1 calc R
H42B H 1.4901 0.2038 1.1933 0.025 Uiso 1 1 calc R
C43 C 1.6036(3) 0.2010(3) 0.9221(2) 0.0194(9) Uani 1 1 d .
C44 C 1.5992(3) 0.2398(3) 1.0391(2) 0.0187(9) Uani 1 1 d .
C45 C 1.7011(3) 0.1562(3) 1.0368(2) 0.0188(9) Uani 1 1 d .
C46 C 1.6311(3) 0.0981(3) 1.1402(2) 0.0197(9) Uani 1 1 d .
C47 C 1.2081(3) 0.0191(3) 0.8727(2) 0.0189(9) Uani 1 1 d .
H47A H 1.1530 0.0068 0.8710 0.023 Uiso 1 1 calc R
H47B H 1.2134 0.0507 0.8201 0.023 Uiso 1 1 calc R
C48 C 1.2271(3) -0.0873(3) 1.0751(2) 0.0188(9) Uani 1 1 d .
H48A H 1.1727 -0.0964 1.0615 0.023 Uiso 1 1 calc R
H48B H 1.2439 -0.1148 1.1309 0.023 Uiso 1 1 calc R
C49 C 1.0453(3) 0.0869(3) 0.9718(2) 0.0216(9) Uani 1 1 d .
H49A H 1.0158 0.0821 1.0194 0.026 Uiso 1 1 calc R
H49B H 1.0577 0.0294 0.9549 0.026 Uiso 1 1 calc R
C50 C 0.9773(3) 0.1803(3) 0.9099(3) 0.0285(10) Uani 1 1 d .
H50A H 1.0058 0.1828 0.8616 0.034 Uiso 1 1 calc R
H50B H 0.9176 0.1781 0.9010 0.034 Uiso 1 1 calc R
C51 C 0.9561(3) 0.2729(3) 0.9331(3) 0.0311(11) Uani 1 1 d .
H51A H 0.9653 0.3191 0.8904 0.037 Uiso 1 1 calc R
H51B H 0.8893 0.3037 0.9420 0.037 Uiso 1 1 calc R
C52 C 1.0186(3) 0.2534(3) 1.0050(2) 0.0236(10) Uani 1 1 d .
H52A H 1.0117 0.3156 1.0103 0.028 Uiso 1 1 calc R
H52B H 0.9974 0.2226 1.0503 0.028 Uiso 1 1 calc R
C53 C 1.1565(3) 0.4291(3) 1.0385(3) 0.0258(10) Uani 1 1 d .
H53A H 1.1433 0.4845 0.9932 0.031 Uiso 1 1 calc R
H53B H 1.1003 0.4182 1.0425 0.031 Uiso 1 1 calc R
C54 C 1.1770(4) 0.4526(4) 1.1101(3) 0.0389(13) Uani 1 1 d .
H54A H 1.1227 0.5129 1.1140 0.047 Uiso 1 1 calc R
H54B H 1.1838 0.3997 1.1555 0.047 Uiso 1 1 calc R
C55 C 1.2661(4) 0.4652(4) 1.1101(3) 0.0398(13) Uani 1 1 d .
H55A H 1.3075 0.4224 1.1581 0.048 Uiso 1 1 calc R
H55B H 1.2484 0.5328 1.1088 0.048 Uiso 1 1 calc R
C56 C 1.3223(3) 0.4418(3) 1.0423(3) 0.0266(10) Uani 1 1 d .
H56A H 1.3840 0.4403 1.0504 0.032 Uiso 1 1 calc R
H56B H 1.2873 0.4932 0.9948 0.032 Uiso 1 1 calc R
C57 C 1.6024(3) 0.3299(3) 1.0467(3) 0.0243(10) Uani 1 1 d .
H57A H 1.5385 0.3780 1.0519 0.029 Uiso 1 1 calc R
H57B H 1.6229 0.3591 1.0002 0.029 Uiso 1 1 calc R
C58 C 1.6705(3) 0.3060(3) 1.1162(3) 0.0327(11) Uani 1 1 d .
H58A H 1.6434 0.2886 1.1631 0.039 Uiso 1 1 calc R
H58B H 1.6771 0.3642 1.1157 0.039 Uiso 1 1 calc R
C59 C 1.7692(3) 0.2214(3) 1.1178(3) 0.0328(11) Uani 1 1 d .
H59A H 1.8174 0.2433 1.1209 0.039 Uiso 1 1 calc R
H59B H 1.7818 0.1673 1.1639 0.039 Uiso 1 1 calc R
C60 C 1.7777(3) 0.1853(3) 1.0477(3) 0.0251(10) Uani 1 1 d .
H60A H 1.7729 0.2369 1.0021 0.030 Uiso 1 1 calc R
H60B H 1.8402 0.1288 1.0530 0.030 Uiso 1 1 calc R
N1 N 1.1148(2) 0.1709(2) 0.61641(19) 0.0159(7) Uani 1 1 d .
N2 N 1.2494(2) 0.1580(2) 0.57011(18) 0.0147(7) Uani 1 1 d .
N3 N 1.0455(2) 0.1869(2) 0.49254(19) 0.0167(7) Uani 1 1 d .
N4 N 1.1726(2) 0.1910(2) 0.44353(19) 0.0183(7) Uani 1 1 d .
N5 N 1.3299(2) 0.2539(2) 0.51515(18) 0.0163(7) Uani 1 1 d .
N6 N 1.3100(2) 0.4058(2) 0.48172(18) 0.0135(7) Uani 1 1 d .
N7 N 1.2519(2) 0.2887(2) 0.38891(19) 0.0161(7) Uani 1 1 d .
N8 N 1.2504(2) 0.4340(2) 0.35013(19) 0.0167(7) Uani 1 1 d .
N9 N 1.2268(2) 0.5810(2) 0.46477(18) 0.0154(7) Uani 1 1 d .
N10 N 1.1109(2) 0.7229(2) 0.47098(19) 0.0171(7) Uani 1 1 d .
N11 N 1.1688(2) 0.6108(2) 0.33334(18) 0.0158(7) Uani 1 1 d .
N12 N 1.0431(2) 0.7429(2) 0.34524(18) 0.0149(7) Uani 1 1 d .
N13 N 1.1910(2) 0.0860(2) 0.91867(18) 0.0165(7) Uani 1 1 d .
N14 N 1.1588(2) 0.2299(2) 0.93511(19) 0.0169(7) Uani 1 1 d .
N15 N 1.1977(2) 0.0156(2) 1.05594(19) 0.0190(7) Uani 1 1 d .
N16 N 1.1828(2) 0.1535(2) 1.07333(19) 0.0195(7) Uani 1 1 d .
N17 N 1.2356(2) 0.3252(2) 0.95382(19) 0.0171(7) Uani 1 1 d .
N18 N 1.3747(2) 0.3248(2) 0.96397(18) 0.0168(7) Uani 1 1 d .
N19 N 1.2591(2) 0.2501(2) 1.09127(19) 0.0191(7) Uani 1 1 d .
N20 N 1.3925(2) 0.2618(2) 1.10218(19) 0.0187(7) Uani 1 1 d .
N21 N 1.5473(2) 0.2554(2) 0.96654(19) 0.0170(7) Uani 1 1 d .
N22 N 1.6931(2) 0.1427(2) 0.96166(19) 0.0189(7) Uani 1 1 d .
N23 N 1.5651(2) 0.1933(2) 1.10468(19) 0.0184(7) Uani 1 1 d .
N24 N 1.7073(2) 0.0736(2) 1.09922(18) 0.0172(7) Uani 1 1 d .
O1 O 1.20787(19) 0.2172(2) 0.67461(15) 0.0197(6) Uani 1 1 d .
O2 O 1.30196(19) 0.3351(2) 0.60668(15) 0.0185(6) Uani 1 1 d .
O3 O 1.1768(2) 0.5977(2) 0.58215(16) 0.0246(7) Uani 1 1 d .
O4 O 1.0299(2) 0.2729(2) 0.36534(16) 0.0254(7) Uani 1 1 d .
O5 O 1.1361(2) 0.4122(2) 0.29329(18) 0.0295(7) Uani 1 1 d .
O6 O 1.02450(19) 0.6614(2) 0.26475(16) 0.0211(6) Uani 1 1 d .
O7 O 1.2343(2) 0.1880(2) 0.83200(16) 0.0214(6) Uani 1 1 d .
O8 O 1.32638(19) 0.3032(2) 0.85469(15) 0.0201(6) Uani 1 1 d .
O9 O 1.5808(2) 0.2031(2) 0.85804(16) 0.0234(7) Uani 1 1 d .
O10 O 1.2621(2) 0.0107(2) 1.17007(17) 0.0258(7) Uani 1 1 d .
O11 O 1.3764(2) 0.1389(2) 1.18972(17) 0.0297(7) Uani 1 1 d .
O12 O 1.6233(2) 0.0463(2) 1.19967(16) 0.0231(7) Uani 1 1 d .
N25 N 0.9906(3) 1.0549(3) 0.1961(2) 0.0317(9) Uani 1 1 d .
N26 N 0.5940(3) 0.4356(3) 0.8347(3) 0.0413(11) Uani 1 1 d .
N27 N 1.5670(3) 0.2185(3) 0.5851(3) 0.0385(10) Uani 1 1 d .
O13 O 0.9543(3) 1.0459(3) 0.2568(2) 0.0478(10) Uani 1 1 d .
O14 O 0.9903(3) 1.0093(3) 0.1510(2) 0.0509(10) Uani 1 1 d .
O15 O 1.0277(3) 1.1099(3) 0.1815(2) 0.0557(11) Uani 1 1 d .
O16 O 0.5351(3) 0.4941(3) 0.8678(2) 0.0557(11) Uani 1 1 d .
O17 O 0.6733(3) 0.3705(3) 0.8685(3) 0.0620(12) Uani 1 1 d .
O18 O 0.5752(4) 0.4444(4) 0.7678(3) 0.0778(15) Uani 1 1 d .
O19 O 1.5476(4) 0.1700(3) 0.6419(3) 0.0730(15) Uani 1 1 d .
O20 O 1.5269(3) 0.3090(3) 0.5699(2) 0.0514(10) Uani 1 1 d .
O21 O 1.6240(3) 0.1774(3) 0.5450(3) 0.0679(13) Uani 1 1 d .

loop_
_atom_site_aniso_label
_atom_site_aniso_U_11
_atom_site_aniso_U_22
_atom_site_aniso_U_33
_atom_site_aniso_U_23
_atom_site_aniso_U_13
_atom_site_aniso_U_12
O1W 0.0296(16) 0.0180(14) 0.0216(16) -0.0007(12) -0.0065(13) -0.0109(13)
O2W 0.0271(16) 0.0200(15) 0.0255(17) -0.0032(13) -0.0006(13) -0.0113(13)
O3W 0.0223(15) 0.0300(17) 0.0377(19) -0.0128(15) 0.0011(14) -0.0127(14)
O4W 0.0204(15) 0.0332(17) 0.0219(16) -0.0073(13) -0.0026(12) -0.0145(13)
Tb1 0.02108(12) 0.02158(12) 0.01250(12) -0.00480(8) -0.00102(8) -0.01146(9)
C1 0.021(2) 0.0142(19) 0.010(2) -0.0026(16) -0.0018(16) -0.0079(16)
C2 0.0167(19) 0.0152(19) 0.014(2) -0.0061(16) -0.0041(16) -0.0063(16)
C3 0.0174(19) 0.0150(19) 0.011(2) -0.0053(16) -0.0015(16) -0.0068(16)
C4 0.022(2) 0.019(2) 0.019(2) -0.0117(18) 0.0024(18) -0.0106(17)
C5 0.0153(19) 0.0160(19) 0.0081(19) -0.0033(15) -0.0031(15) -0.0042(16)
C6 0.028(2) 0.025(2) 0.015(2) -0.0114(18) 0.0036(18) -0.0150(19)
C7 0.0115(18) 0.019(2) 0.016(2) -0.0044(16) -0.0028(16) -0.0067(16)
C8 0.0131(19) 0.018(2) 0.014(2) -0.0043(16) 0.0003(16) -0.0044(16)
C9 0.019(2) 0.017(2) 0.009(2) -0.0030(16) -0.0023(16) -0.0051(16)
C10 0.020(2) 0.022(2) 0.012(2) -0.0066(17) 0.0024(17) -0.0063(17)
C11 0.0168(19) 0.0156(19) 0.015(2) -0.0033(16) -0.0048(16) -0.0055(16)
C12 0.020(2) 0.016(2) 0.009(2) 0.0007(16) -0.0033(16) -0.0031(16)
C13 0.019(2) 0.019(2) 0.014(2) -0.0049(17) -0.0025(16) -0.0103(17)
C14 0.0138(19) 0.017(2) 0.013(2) -0.0042(16) -0.0051(16) -0.0039(16)
C15 0.0161(19) 0.018(2) 0.013(2) -0.0035(16) -0.0049(16) -0.0071(17)
C16 0.017(2) 0.019(2) 0.011(2) 0.0004(16) -0.0014(16) -0.0098(17)
C17 0.0161(19) 0.025(2) 0.017(2) -0.0073(17) -0.0042(16) -0.0104(17)
C18 0.0138(18) 0.017(2) 0.010(2) -0.0025(16) -0.0015(15) -0.0037(16)
C19 0.030(2) 0.021(2) 0.023(2) -0.0093(18) 0.0052(19) -0.0148(19)
C20 0.033(2) 0.017(2) 0.027(3) -0.0029(19) 0.001(2) -0.0067(19)
C21 0.028(2) 0.018(2) 0.036(3) -0.006(2) -0.003(2) -0.0033(19)
C22 0.021(2) 0.024(2) 0.023(2) -0.0117(18) 0.0006(18) -0.0097(18)
C23 0.018(2) 0.019(2) 0.021(2) -0.0097(18) 0.0000(17) -0.0021(17)
C24 0.019(2) 0.030(2) 0.020(2) -0.0125(19) 0.0033(18) -0.0045(18)
C25 0.027(2) 0.035(3) 0.020(2) -0.009(2) 0.0089(19) -0.009(2)
C26 0.018(2) 0.025(2) 0.020(2) -0.0025(18) -0.0003(17) -0.0088(18)
C27 0.019(2) 0.022(2) 0.023(2) -0.0028(18) 0.0022(18) -0.0089(18)
C28 0.031(2) 0.026(2) 0.025(3) 0.000(2) 0.005(2) -0.011(2)
C29 0.028(2) 0.022(2) 0.025(2) 0.0007(19) 0.0000(19) -0.0099(19)
C30 0.017(2) 0.017(2) 0.026(2) -0.0035(18) -0.0038(17) -0.0087(17)
C31 0.0150(19) 0.022(2) 0.010(2) -0.0012(16) -0.0043(16) -0.0081(17)
C32 0.021(2) 0.023(2) 0.015(2) -0.0068(17) 0.0028(17) -0.0117(18)
C33 0.021(2) 0.024(2) 0.014(2) -0.0041(17) 0.0014(17) -0.0124(18)
C34 0.023(2) 0.027(2) 0.015(2) -0.0069(18) 0.0042(18) -0.0136(18)
C35 0.017(2) 0.021(2) 0.016(2) -0.0040(17) -0.0012(16) -0.0096(17)
C36 0.030(2) 0.030(2) 0.012(2) -0.0115(18) 0.0051(18) -0.014(2)
C37 0.019(2) 0.0139(19) 0.010(2) -0.0002(15) -0.0060(16) -0.0089(16)
C38 0.025(2) 0.017(2) 0.010(2) -0.0071(16) -0.0011(16) -0.0073(17)
C39 0.022(2) 0.018(2) 0.014(2) -0.0044(17) -0.0022(17) -0.0064(17)
C40 0.027(2) 0.022(2) 0.016(2) -0.0101(18) 0.0019(18) -0.0103(19)
C41 0.023(2) 0.022(2) 0.015(2) -0.0019(17) -0.0028(17) -0.0130(18)
C42 0.024(2) 0.026(2) 0.012(2) -0.0079(17) -0.0034(17) -0.0089(18)
C43 0.022(2) 0.018(2) 0.019(2) 0.0010(17) -0.0034(18) -0.0135(18)
C44 0.023(2) 0.017(2) 0.015(2) -0.0033(17) -0.0036(17) -0.0094(17)
C45 0.024(2) 0.020(2) 0.015(2) -0.0045(17) -0.0020(17) -0.0122(18)
C46 0.023(2) 0.021(2) 0.017(2) -0.0089(18) -0.0031(17) -0.0098(18)
C47 0.025(2) 0.022(2) 0.011(2) -0.0026(16) -0.0023(17) -0.0119(18)
C48 0.025(2) 0.020(2) 0.015(2) -0.0030(17) 0.0025(17) -0.0136(18)
C49 0.022(2) 0.023(2) 0.021(2) -0.0019(18) 0.0014(18) -0.0133(18)
C50 0.023(2) 0.037(3) 0.026(3) -0.004(2) -0.0018(19) -0.017(2)
C51 0.021(2) 0.030(2) 0.036(3) -0.004(2) -0.002(2) -0.008(2)
C52 0.015(2) 0.027(2) 0.022(2) -0.0055(19) 0.0012(17) -0.0058(18)
C53 0.024(2) 0.021(2) 0.028(3) -0.0103(19) 0.0062(19) -0.0053(18)
C54 0.057(3) 0.029(3) 0.032(3) -0.021(2) 0.011(2) -0.014(2)
C55 0.048(3) 0.032(3) 0.034(3) -0.023(2) -0.006(2) -0.006(2)
C56 0.035(2) 0.016(2) 0.029(3) -0.0115(19) -0.007(2) -0.0092(19)
C57 0.026(2) 0.022(2) 0.027(3) -0.0099(19) -0.0045(19) -0.0111(19)
C58 0.035(3) 0.034(3) 0.037(3) -0.019(2) -0.008(2) -0.017(2)
C59 0.036(3) 0.033(3) 0.034(3) -0.011(2) -0.009(2) -0.018(2)
C60 0.023(2) 0.025(2) 0.026(2) -0.0020(19) -0.0083(19) -0.0131(19)
N1 0.0158(16) 0.0186(17) 0.0156(18) -0.0071(14) 0.0005(14) -0.0086(14)
N2 0.0169(16) 0.0211(17) 0.0107(17) -0.0087(14) -0.0014(13) -0.0104(14)
N3 0.0138(16) 0.0193(17) 0.0180(18) -0.0093(14) -0.0009(14) -0.0063(14)
N4 0.0209(17) 0.0238(18) 0.0105(17) -0.0051(14) -0.0002(14) -0.0105(15)
N5 0.0223(17) 0.0162(17) 0.0104(17) -0.0054(14) 0.0007(14) -0.0079(14)
N6 0.0163(16) 0.0138(16) 0.0085(16) -0.0037(13) -0.0019(13) -0.0049(13)
N7 0.0195(17) 0.0188(17) 0.0123(17) -0.0055(14) -0.0031(14) -0.0102(14)
N8 0.0161(16) 0.0184(17) 0.0128(18) -0.0044(14) -0.0034(13) -0.0056(14)
N9 0.0136(16) 0.0154(16) 0.0124(17) -0.0004(13) -0.0040(13) -0.0043(13)
N10 0.0166(16) 0.0177(17) 0.0131(18) -0.0061(14) -0.0040(13) -0.0036(14)
N11 0.0157(16) 0.0186(17) 0.0114(17) -0.0073(14) -0.0021(13) -0.0048(14)
N12 0.0127(16) 0.0185(17) 0.0122(17) -0.0045(14) -0.0042(13) -0.0059(14)
N13 0.0225(17) 0.0193(17) 0.0118(17) -0.0044(14) 0.0028(14) -0.0130(15)
N14 0.0183(17) 0.0180(17) 0.0121(17) -0.0012(14) 0.0000(14) -0.0081(14)
N15 0.0232(18) 0.0197(18) 0.0105(17) -0.0010(14) -0.0016(14) -0.0084(15)
N16 0.0245(18) 0.0208(18) 0.0133(18) -0.0045(14) -0.0001(14) -0.0107(15)
N17 0.0164(17) 0.0199(17) 0.0136(18) -0.0041(14) -0.0022(14) -0.0074(14)
N18 0.0217(17) 0.0214(17) 0.0114(18) -0.0064(14) -0.0008(14) -0.0125(15)
N19 0.0289(19) 0.0180(17) 0.0101(17) -0.0044(14) -0.0042(14) -0.0104(15)
N20 0.0217(18) 0.0203(17) 0.0123(18) -0.0067(14) -0.0011(14) -0.0068(15)
N21 0.0195(17) 0.0181(17) 0.0132(18) -0.0057(14) -0.0046(14) -0.0078(14)
N22 0.0185(17) 0.0203(17) 0.0149(18) -0.0036(14) -0.0029(14) -0.0070(15)
N23 0.0196(17) 0.0189(17) 0.0125(18) -0.0021(14) -0.0022(14) -0.0065(14)
N24 0.0219(17) 0.0146(16) 0.0119(17) -0.0019(13) -0.0015(14) -0.0067(14)
O1 0.0228(15) 0.0292(16) 0.0120(15) -0.0116(12) 0.0003(12) -0.0130(13)
O2 0.0280(15) 0.0231(15) 0.0082(15) -0.0064(11) 0.0008(12) -0.0138(13)
O3 0.0280(16) 0.0238(15) 0.0150(16) -0.0032(13) -0.0008(12) -0.0071(13)
O4 0.0250(15) 0.0316(17) 0.0137(16) -0.0012(13) -0.0071(13) -0.0107(14)
O5 0.0283(17) 0.0288(17) 0.0268(18) -0.0056(14) -0.0144(14) -0.0100(14)
O6 0.0194(14) 0.0248(15) 0.0207(16) -0.0099(13) -0.0012(12) -0.0095(12)
O7 0.0319(16) 0.0242(15) 0.0152(15) -0.0077(12) 0.0044(13) -0.0177(13)
O8 0.0229(15) 0.0284(16) 0.0110(15) -0.0048(12) 0.0003(12) -0.0141(13)
O9 0.0252(15) 0.0305(17) 0.0128(16) -0.0063(13) -0.0052(12) -0.0110(13)
O10 0.0292(16) 0.0264(16) 0.0167(17) -0.0016(13) -0.0059(13) -0.0108(14)
O11 0.0379(18) 0.0260(16) 0.0197(17) 0.0024(14) -0.0059(14) -0.0145(14)
O12 0.0300(16) 0.0203(15) 0.0153(15) -0.0017(12) 0.0018(12) -0.0103(13)
N25 0.030(2) 0.035(2) 0.020(2) 0.0010(18) -0.0032(17) -0.0115(19)
N26 0.056(3) 0.040(3) 0.035(3) -0.007(2) 0.007(2) -0.030(2)
N27 0.040(2) 0.043(3) 0.037(3) -0.014(2) 0.006(2) -0.022(2)
O13 0.050(2) 0.049(2) 0.035(2) 0.0009(17) 0.0113(18) -0.0217(19)
O14 0.050(2) 0.060(3) 0.040(2) -0.023(2) -0.0097(18) -0.018(2)
O15 0.058(3) 0.064(3) 0.059(3) -0.009(2) 0.010(2) -0.044(2)
O16 0.063(3) 0.051(2) 0.052(3) -0.024(2) 0.020(2) -0.021(2)
O17 0.059(3) 0.061(3) 0.059(3) -0.015(2) -0.001(2) -0.023(2)
O18 0.092(4) 0.080(3) 0.041(3) -0.028(2) -0.003(2) -0.016(3)
O19 0.109(4) 0.054(3) 0.067(3) -0.027(2) 0.047(3) -0.043(3)
O20 0.056(2) 0.037(2) 0.051(3) -0.0131(18) -0.0013(19) -0.0119(19)
O21 0.079(3) 0.057(3) 0.065(3) -0.034(2) 0.044(3) -0.021(2)

loop_
_atom_type_symbol
_atom_type_description
_atom_type_scat_dispersion_real
_atom_type_scat_dispersion_imag
_atom_type_scat_source
C C 0.0033 0.0016 'International Tables Vol C Tables 4.2.6.8 and 6.1.1.4'
H H 0.0000 0.0000 'International Tables Vol C Tables 4.2.6.8 and 6.1.1.4'
N N 0.0061 0.0033 'International Tables Vol C Tables 4.2.6.8 and 6.1.1.4'
O O 0.0106 0.0060 'International Tables Vol C Tables 4.2.6.8 and 6.1.1.4'
Tb Tb -0.1723 4.1537 'International Tables Vol C Tables 4.2.6.8 and 6.1.1.4'

loop_
_geom_angle_atom_site_label_1
_geom_angle_atom_site_label_2
_geom_angle_atom_site_label_3
_geom_angle
_geom_angle_site_symmetry_1
_geom_angle_site_symmetry_3
O3W Tb1 O2 97.35(10) . .
O3W Tb1 O2W 139.92(10) . .
O2 Tb1 O2W 94.54(10) . .
O3W Tb1 O8 96.86(10) . .
O2 Tb1 O8 138.21(9) . .
O2W Tb1 O8 99.30(10) . .
O3W Tb1 O1W 72.04(10) . .
O2 Tb1 O1W 75.60(10) . .
O2W Tb1 O1W 148.00(10) . .
O8 Tb1 O1W 71.87(10) . .
O3W Tb1 O7 76.20(10) . .
O2 Tb1 O7 146.35(10) . .
O2W Tb1 O7 72.87(9) . .
O8 Tb1 O7 75.35(9) . .
O1W Tb1 O7 130.44(10) . .
O3W Tb1 O4W 147.39(10) . .
O2 Tb1 O4W 75.01(10) . .
O2W Tb1 O4W 72.69(10) . .
O8 Tb1 O4W 71.96(9) . .
O1W Tb1 O4W 75.35(10) . .
O7 Tb1 O4W 127.02(10) . .
O3W Tb1 O1 72.52(10) . .
O2 Tb1 O1 75.88(9) . .
O2W Tb1 O1 73.58(10) . .
O8 Tb1 O1 145.89(9) . .
O1W Tb1 O1 130.49(10) . .
O7 Tb1 O1 70.66(9) . .
O4W Tb1 O1 132.87(10) . .
O1 C1 N1 125.1(3) . .
O1 C1 N2 125.0(4) . .
N1 C1 N2 109.8(3) . .
N3 C2 N1 112.3(3) . .
N3 C2 C19 114.3(3) . .
N1 C2 C19 112.2(3) . .
N3 C2 C3 102.5(3) . .
N1 C2 C3 102.7(3) . .
C19 C2 C3 111.7(3) . .
N4 C3 N2 112.6(3) . .
N4 C3 C22 113.3(3) . .
N2 C3 C22 112.4(3) . .
N4 C3 C2 102.7(3) . .
N2 C3 C2 102.7(3) . .
C22 C3 C2 112.2(3) . .
O4 C4 N3 126.5(4) . .
O4 C4 N4 125.7(4) . .
N3 C4 N4 107.8(3) . .
N2 C5 N5 114.6(3) . .
N2 C5 H5A 108.6 . .
N5 C5 H5A 108.6 . .
N2 C5 H5B 108.6 . .
N5 C5 H5B 108.6 . .
H5A C5 H5B 107.6 . .
N7 C6 N4 114.4(3) . .
N7 C6 H6A 108.6 . .
N4 C6 H6A 108.6 . .
N7 C6 H6B 108.6 . .
N4 C6 H6B 108.6 . .
H6A C6 H6B 107.6 . .
O2 C7 N5 124.9(4) . .
O2 C7 N6 124.6(4) . .
N5 C7 N6 110.5(3) . .
N5 C8 N7 113.7(3) . .
N5 C8 C23 112.9(3) . .
N7 C8 C23 111.0(3) . .
N5 C8 C9 103.7(3) . .
N7 C8 C9 102.9(3) . .
C23 C8 C9 112.0(3) . .
N8 C9 N6 112.0(3) . .
N8 C9 C26 113.3(3) . .
N6 C9 C26 112.8(3) . .
N8 C9 C8 103.3(3) . .
N6 C9 C8 101.6(3) . .
C26 C9 C8 112.8(3) . .
O5 C10 N8 125.7(4) . .
O5 C10 N7 125.7(4) . .
N8 C10 N7 108.5(3) . .
N6 C11 N9 114.6(3) . .
N6 C11 H11A 108.6 . .
N9 C11 H11A 108.6 . .
N6 C11 H11B 108.6 . .
N9 C11 H11B 108.6 . .
H11A C11 H11B 107.6 . .
N11 C12 N8 115.9(3) . .
N11 C12 H12A 108.3 . .
N8 C12 H12A 108.3 . .
N11 C12 H12B 108.3 . .
N8 C12 H12B 108.3 . .
H12A C12 H12B 107.4 . .
O3 C13 N9 126.8(4) . .
O3 C13 N10 125.1(4) . .
N9 C13 N10 108.1(3) . .
N11 C14 N9 112.3(3) . .
N11 C14 C27 114.1(3) . .
N9 C14 C27 112.9(3) . .
N11 C14 C15 103.5(3) . .
N9 C14 C15 101.9(3) . .
C27 C14 C15 111.0(3) . .
N10 C15 N12 112.4(3) . .
N10 C15 C30 113.2(3) . .
N12 C15 C30 113.4(3) . .
N10 C15 C14 103.1(3) . .
N12 C15 C14 101.6(3) . .
C30 C15 C14 112.1(3) . .
O6 C16 N12 126.2(3) . .
O6 C16 N11 124.8(4) . .
N12 C16 N11 109.0(3) . .
N10 C17 N3 113.9(3) . 2_766
N10 C17 H17A 108.8 . .
N3 C17 H17A 108.8 2_766 .
N10 C17 H17B 108.8 . .
N3 C17 H17B 108.8 2_766 .
H17A C17 H17B 107.7 . .
N1 C18 N12 114.8(3) . 2_766
N1 C18 H18A 108.6 . .
N12 C18 H18A 108.6 2_766 .
N1 C18 H18B 108.6 . .
N12 C18 H18B 108.6 2_766 .
H18A C18 H18B 107.5 . .
C20 C19 C2 110.6(3) . .
C20 C19 H19A 109.5 . .
C2 C19 H19A 109.5 . .
C20 C19 H19B 109.5 . .
C2 C19 H19B 109.5 . .
H19A C19 H19B 108.1 . .
C19 C20 C21 112.9(4) . .
C19 C20 H20A 109.0 . .
C21 C20 H20A 109.0 . .
C19 C20 H20B 109.0 . .
C21 C20 H20B 109.0 . .
H20A C20 H20B 107.8 . .
C22 C21 C20 112.3(4) . .
C22 C21 H21A 109.2 . .
C20 C21 H21A 109.2 . .
C22 C21 H21B 109.2 . .
C20 C21 H21B 109.2 . .
H21A C21 H21B 107.9 . .
C3 C22 C21 111.5(3) . .
C3 C22 H22A 109.3 . .
C21 C22 H22A 109.3 . .
C3 C22 H22B 109.3 . .
C21 C22 H22B 109.3 . .
H22A C22 H22B 108.0 . .
C24 C23 C8 109.9(3) . .
C24 C23 H23A 109.7 . .
C8 C23 H23A 109.7 . .
C24 C23 H23B 109.7 . .
C8 C23 H23B 109.7 . .
H23A C23 H23B 108.2 . .
C23 C24 C25 112.3(4) . .
C23 C24 H24A 109.1 . .
C25 C24 H24A 109.1 . .
C23 C24 H24B 109.1 . .
C25 C24 H24B 109.1 . .
H24A C24 H24B 107.9 . .
C26 C25 C24 113.7(3) . .
C26 C25 H25A 108.8 . .
C24 C25 H25A 108.8 . .
C26 C25 H25B 108.8 . .
C24 C25 H25B 108.8 . .
H25A C25 H25B 107.7 . .
C9 C26 C25 112.2(4) . .
C9 C26 H26A 109.2 . .
C25 C26 H26A 109.2 . .
C9 C26 H26B 109.2 . .
C25 C26 H26B 109.2 . .
H26A C26 H26B 107.9 . .
C28 C27 C14 112.3(3) . .
C28 C27 H27A 109.2 . .
C14 C27 H27A 109.2 . .
C28 C27 H27B 109.2 . .
C14 C27 H27B 109.2 . .
H27A C27 H27B 107.9 . .
C27 C28 C29 113.2(3) . .
C27 C28 H28A 108.9 . .
C29 C28 H28A 108.9 . .
C27 C28 H28B 108.9 . .
C29 C28 H28B 108.9 . .
H28A C28 H28B 107.8 . .
C30 C29 C28 111.6(4) . .
C30 C29 H29A 109.3 . .
C28 C29 H29A 109.3 . .
C30 C29 H29B 109.3 . .
C28 C29 H29B 109.3 . .
H29A C29 H29B 108.0 . .
C29 C30 C15 111.3(4) . .
C29 C30 H30A 109.4 . .
C15 C30 H30A 109.4 . .
C29 C30 H30B 109.4 . .
C15 C30 H30B 109.4 . .
H30A C30 H30B 108.0 . .
O7 C31 N14 125.3(4) . .
O7 C31 N13 124.4(4) . .
N14 C31 N13 110.2(3) . .
N15 C32 N13 112.5(3) . .
N15 C32 C49 113.5(3) . .
N13 C32 C49 111.8(3) . .
N15 C32 C33 103.1(3) . .
N13 C32 C33 103.1(3) . .
C49 C32 C33 112.1(3) . .
N16 C33 N14 113.3(3) . .
N16 C33 C52 113.2(3) . .
N14 C33 C52 111.9(3) . .
N16 C33 C32 102.5(3) . .
N14 C33 C32 102.6(3) . .
C52 C33 C32 112.6(3) . .
O10 C34 N16 126.5(4) . .
O10 C34 N15 125.2(4) . .
N16 C34 N15 108.3(4) . .
N14 C35 N17 113.6(3) . .
N14 C35 H35A 108.8 . .
N17 C35 H35A 108.8 . .
N14 C35 H35B 108.8 . .
N17 C35 H35B 108.8 . .
H35A C35 H35B 107.7 . .
N19 C36 N16 113.9(3) . .
N19 C36 H36A 108.8 . .
N16 C36 H36A 108.8 . .
N19 C36 H36B 108.8 . .
N16 C36 H36B 108.8 . .
H36A C36 H36B 107.7 . .
O8 C37 N17 125.8(4) . .
O8 C37 N18 125.1(3) . .
N17 C37 N18 109.1(3) . .
N17 C38 N19 112.5(3) . .
N17 C38 C53 112.2(3) . .
N19 C38 C53 112.4(3) . .
N17 C38 C39 102.6(3) . .
N19 C38 C39 103.1(3) . .
C53 C38 C39 113.3(3) . .
N18 C39 N20 112.8(3) . .
N18 C39 C56 112.7(3) . .
N20 C39 C56 112.6(4) . .
N18 C39 C38 103.4(3) . .
N20 C39 C38 103.0(3) . .
C56 C39 C38 111.5(3) . .
O11 C40 N20 125.8(4) . .
O11 C40 N19 125.4(4) . .
N20 C40 N19 108.8(3) . .
N18 C41 N21 115.1(3) . .
N18 C41 H41A 108.5 . .
N21 C41 H41A 108.5 . .
N18 C41 H41B 108.5 . .
N21 C41 H41B 108.5 . .
H41A C41 H41B 107.5 . .
N23 C42 N20 115.1(3) . .
N23 C42 H42A 108.5 . .
N20 C42 H42A 108.5 . .
N23 C42 H42B 108.5 . .
N20 C42 H42B 108.5 . .
H42A C42 H42B 107.5 . .
O9 C43 N21 126.8(4) . .
O9 C43 N22 124.6(4) . .
N21 C43 N22 108.5(4) . .
N23 C44 N21 111.0(3) . .
N23 C44 C57 113.4(3) . .
N21 C44 C57 113.6(3) . .
N23 C44 C45 103.2(3) . .
N21 C44 C45 102.6(3) . .
C57 C44 C45 112.1(3) . .
N22 C45 N24 112.4(3) . .
N22 C45 C60 113.3(3) . .
N24 C45 C60 113.3(3) . .
N22 C45 C44 102.8(3) . .
N24 C45 C44 102.5(3) . .
C60 C45 C44 111.4(3) . .
O12 C46 N24 126.3(4) . .
O12 C46 N23 125.2(4) . .
N24 C46 N23 108.4(3) . .
N24 C47 N13 114.3(3) 2_857 .
N24 C47 H47A 108.7 2_857 .
N13 C47 H47A 108.7 . .
N24 C47 H47B 108.7 2_857 .
N13 C47 H47B 108.7 . .
H47A C47 H47B 107.6 . .
N15 C48 N22 115.6(3) . 2_857
N15 C48 H48A 108.4 . .
N22 C48 H48A 108.4 2_857 .
N15 C48 H48B 108.4 . .
N22 C48 H48B 108.4 2_857 .
H48A C48 H48B 107.4 . .
C32 C49 C50 110.2(3) . .
C32 C49 H49A 109.6 . .
C50 C49 H49A 109.6 . .
C32 C49 H49B 109.6 . .
C50 C49 H49B 109.6 . .
H49A C49 H49B 108.1 . .
C51 C50 C49 111.9(4) . .
C51 C50 H50A 109.2 . .
C49 C50 H50A 109.2 . .
C51 C50 H50B 109.2 . .
C49 C50 H50B 109.2 . .
H50A C50 H50B 107.9 . .
C52 C51 C50 113.4(4) . .
C52 C51 H51A 108.9 . .
C50 C51 H51A 108.9 . .
C52 C51 H51B 108.9 . .
C50 C51 H51B 108.9 . .
H51A C51 H51B 107.7 . .
C33 C52 C51 111.3(4) . .
C33 C52 H52A 109.4 . .
C51 C52 H52A 109.4 . .
C33 C52 H52B 109.4 . .
C51 C52 H52B 109.4 . .
H52A C52 H52B 108.0 . .
C54 C53 C38 110.0(4) . .
C54 C53 H53A 109.7 . .
C38 C53 H53A 109.7 . .
C54 C53 H53B 109.7 . .
C38 C53 H53B 109.7 . .
H53A C53 H53B 108.2 . .
C55 C54 C53 112.8(4) . .
C55 C54 H54A 109.0 . .
C53 C54 H54A 109.0 . .
C55 C54 H54B 109.0 . .
C53 C54 H54B 109.0 . .
H54A C54 H54B 107.8 . .
C54 C55 C56 113.8(4) . .
C54 C55 H55A 108.8 . .
C56 C55 H55A 108.8 . .
C54 C55 H55B 108.8 . .
C56 C55 H55B 108.8 . .
H55A C55 H55B 107.7 . .
C55 C56 C39 110.4(4) . .
C55 C56 H56A 109.6 . .
C39 C56 H56A 109.6 . .
C55 C56 H56B 109.6 . .
C39 C56 H56B 109.6 . .
H56A C56 H56B 108.1 . .
C44 C57 C58 111.3(4) . .
C44 C57 H57A 109.4 . .
C58 C57 H57A 109.4 . .
C44 C57 H57B 109.4 . .
C58 C57 H57B 109.4 . .
H57A C57 H57B 108.0 . .
C57 C58 C59 112.6(4) . .
C57 C58 H58A 109.1 . .
C59 C58 H58A 109.1 . .
C57 C58 H58B 109.1 . .
C59 C58 H58B 109.1 . .
H58A C58 H58B 107.8 . .
C60 C59 C58 112.4(4) . .
C60 C59 H59A 109.1 . .
C58 C59 H59A 109.1 . .
C60 C59 H59B 109.1 . .
C58 C59 H59B 109.1 . .
H59A C59 H59B 107.9 . .
C45 C60 C59 111.8(4) . .
C45 C60 H60A 109.3 . .
C59 C60 H60A 109.3 . .
C45 C60 H60B 109.3 . .
C59 C60 H60B 109.3 . .
H60A C60 H60B 107.9 . .
C1 N1 C18 120.7(3) . .
C1 N1 C2 112.3(3) . .
C18 N1 C2 124.9(3) . .
C1 N2 C5 122.6(3) . .
C1 N2 C3 112.2(3) . .
C5 N2 C3 125.2(3) . .
C4 N3 C2 113.7(3) . .
C4 N3 C17 120.7(3) . 2_766
C2 N3 C17 125.2(3) . 2_766
C4 N4 C6 120.6(3) . .
C4 N4 C3 112.8(3) . .
C6 N4 C3 125.7(3) . .
C7 N5 C8 112.1(3) . .
C7 N5 C5 122.9(3) . .
C8 N5 C5 125.0(3) . .
C7 N6 C11 122.1(3) . .
C7 N6 C9 111.5(3) . .
C11 N6 C9 124.4(3) . .
C10 N7 C6 121.1(3) . .
C10 N7 C8 112.4(3) . .
C6 N7 C8 125.6(3) . .
C10 N8 C12 121.3(3) . .
C10 N8 C9 112.6(3) . .
C12 N8 C9 125.9(3) . .
C13 N9 C11 120.4(3) . .
C13 N9 C14 113.1(3) . .
C11 N9 C14 123.7(3) . .
C13 N10 C15 113.4(3) . .
C13 N10 C17 121.0(3) . .
C15 N10 C17 125.1(3) . .
C16 N11 C12 121.9(3) . .
C16 N11 C14 112.3(3) . .
C12 N11 C14 125.5(3) . .
C16 N12 C18 120.6(3) . 2_766
C16 N12 C15 113.3(3) . .
C18 N12 C15 124.7(3) 2_766 .
C31 N13 C47 121.0(3) . .
C31 N13 C32 111.4(3) . .
C47 N13 C32 125.4(3) . .
C31 N14 C35 122.4(3) . .
C31 N14 C33 112.5(3) . .
C35 N14 C33 125.2(3) . .
C34 N15 C48 121.1(3) . .
C34 N15 C32 112.6(3) . .
C48 N15 C32 126.1(3) . .
C34 N16 C36 120.5(4) . .
C34 N16 C33 112.9(3) . .
C36 N16 C33 125.5(3) . .
C37 N17 C38 112.8(3) . .
C37 N17 C35 122.4(3) . .
C38 N17 C35 124.8(3) . .
C37 N18 C39 111.9(3) . .
C37 N18 C41 120.8(3) . .
C39 N18 C41 125.9(3) . .
C40 N19 C36 121.2(3) . .
C40 N19 C38 112.1(3) . .
C36 N19 C38 126.1(3) . .
C40 N20 C42 121.2(3) . .
C40 N20 C39 112.8(3) . .
C42 N20 C39 125.6(3) . .
C43 N21 C41 120.6(3) . .
C43 N21 C44 112.8(3) . .
C41 N21 C44 124.5(3) . .
C43 N22 C45 113.0(3) . .
C43 N22 C48 121.4(3) . 2_857
C45 N22 C48 124.7(3) . 2_857
C46 N23 C42 120.9(3) . .
C46 N23 C44 112.4(3) . .
C42 N23 C44 125.6(3) . .
C46 N24 C47 120.7(3) . 2_857
C46 N24 C45 113.1(3) . .
C47 N24 C45 124.9(3) 2_857 .
C1 O1 Tb1 156.1(3) . .
C7 O2 Tb1 158.8(3) . .
C31 O7 Tb1 155.1(3) . .
C37 O8 Tb1 155.3(3) . .
O14 N25 O15 120.1(4) . .
O14 N25 O13 120.8(4) . .
O15 N25 O13 119.1(5) . .
O18 N26 O17 118.5(5) . .
O18 N26 O16 120.1(5) . .
O17 N26 O16 121.4(5) . .
O21 N27 O20 120.8(4) . .
O21 N27 O19 120.2(5) . .
O20 N27 O19 119.0(4) . .

loop_
_geom_bond_atom_site_label_1
_geom_bond_atom_site_label_2
_geom_bond_distance
_geom_bond_site_symmetry_2
O1W Tb1 2.396(3) .
O2W Tb1 2.355(3) .
O3W Tb1 2.339(3) .
O4W Tb1 2.405(3) .
Tb1 O2 2.339(3) .
Tb1 O8 2.374(3) .
Tb1 O7 2.396(3) .
Tb1 O1 2.412(3) .
C1 O1 1.229(5) .
C1 N1 1.358(5) .
C1 N2 1.360(5) .
C2 N3 1.441(5) .
C2 N1 1.470(5) .
C2 C19 1.524(5) .
C2 C3 1.575(5) .
C3 N4 1.452(5) .
C3 N2 1.472(5) .
C3 C22 1.511(5) .
C4 O4 1.219(5) .
C4 N3 1.368(5) .
C4 N4 1.369(5) .
C5 N2 1.427(5) .
C5 N5 1.455(5) .
C5 H5A 0.9800 .
C5 H5B 0.9800 .
C6 N7 1.442(5) .
C6 N4 1.450(5) .
C6 H6A 0.9800 .
C6 H6B 0.9800 .
C7 O2 1.235(5) .
C7 N5 1.344(5) .
C7 N6 1.347(5) .
C8 N5 1.440(5) .
C8 N7 1.460(5) .
C8 C23 1.541(5) .
C8 C9 1.566(5) .
C9 N8 1.459(5) .
C9 N6 1.478(5) .
C9 C26 1.513(5) .
C10 O5 1.211(5) .
C10 N8 1.367(5) .
C10 N7 1.380(5) .
C11 N6 1.436(5) .
C11 N9 1.452(5) .
C11 H11A 0.9800 .
C11 H11B 0.9800 .
C12 N11 1.442(5) .
C12 N8 1.454(5) .
C12 H12A 0.9800 .
C12 H12B 0.9800 .
C13 O3 1.208(5) .
C13 N9 1.367(5) .
C13 N10 1.370(5) .
C14 N11 1.443(5) .
C14 N9 1.469(5) .
C14 C27 1.528(5) .
C14 C15 1.581(5) .
C15 N10 1.444(5) .
C15 N12 1.467(5) .
C15 C30 1.519(5) .
C16 O6 1.227(5) .
C16 N12 1.347(5) .
C16 N11 1.376(5) .
C17 N10 1.446(5) .
C17 N3 1.455(5) 2_766
C17 H17A 0.9800 .
C17 H17B 0.9800 .
C18 N1 1.449(5) .
C18 N12 1.459(5) 2_766
C18 H18A 0.9800 .
C18 H18B 0.9800 .
C19 C20 1.510(6) .
C19 H19A 0.9800 .
C19 H19B 0.9800 .
C20 C21 1.539(6) .
C20 H20A 0.9800 .
C20 H20B 0.9800 .
C21 C22 1.529(6) .
C21 H21A 0.9800 .
C21 H21B 0.9800 .
C22 H22A 0.9800 .
C22 H22B 0.9800 .
C23 C24 1.518(6) .
C23 H23A 0.9800 .
C23 H23B 0.9800 .
C24 C25 1.525(6) .
C24 H24A 0.9800 .
C24 H24B 0.9800 .
C25 C26 1.524(6) .
C25 H25A 0.9800 .
C25 H25B 0.9800 .
C26 H26A 0.9800 .
C26 H26B 0.9800 .
C27 C28 1.520(6) .
C27 H27A 0.9800 .
C27 H27B 0.9800 .
C28 C29 1.535(6) .
C28 H28A 0.9800 .
C28 H28B 0.9800 .
C29 C30 1.515(6) .
C29 H29A 0.9800 .
C29 H29B 0.9800 .
C30 H30A 0.9800 .
C30 H30B 0.9800 .
C31 O7 1.229(5) .
C31 N14 1.352(5) .
C31 N13 1.356(5) .
C32 N15 1.452(5) .
C32 N13 1.477(5) .
C32 C49 1.523(6) .
C32 C33 1.564(6) .
C33 N16 1.458(5) .
C33 N14 1.463(5) .
C33 C52 1.520(5) .
C34 O10 1.209(5) .
C34 N16 1.359(5) .
C34 N15 1.370(5) .
C35 N14 1.436(5) .
C35 N17 1.454(5) .
C35 H35A 0.9800 .
C35 H35B 0.9800 .
C36 N19 1.442(5) .
C36 N16 1.455(5) .
C36 H36A 0.9800 .
C36 H36B 0.9800 .
C37 O8 1.223(5) .
C37 N17 1.348(5) .
C37 N18 1.367(5) .
C38 N17 1.451(5) .
C38 N19 1.464(5) .
C38 C53 1.525(5) .
C38 C39 1.557(6) .
C39 N18 1.445(5) .
C39 N20 1.457(5) .
C39 C56 1.538(6) .
C40 O11 1.214(5) .
C40 N20 1.360(5) .
C40 N19 1.371(6) .
C41 N18 1.447(5) .
C41 N21 1.448(5) .
C41 H41A 0.9800 .
C41 H41B 0.9800 .
C42 N23 1.444(5) .
C42 N20 1.453(5) .
C42 H42A 0.9800 .
C42 H42B 0.9800 .
C43 O9 1.212(5) .
C43 N21 1.361(5) .
C43 N22 1.374(5) .
C44 N23 1.464(5) .
C44 N21 1.466(5) .
C44 C57 1.504(6) .
C44 C45 1.576(6) .
C45 N22 1.452(5) .
C45 N24 1.463(5) .
C45 C60 1.511(6) .
C46 O12 1.219(5) .
C46 N24 1.368(5) .
C46 N23 1.378(5) .
C47 N24 1.446(5) 2_857
C47 N13 1.452(5) .
C47 H47A 0.9800 .
C47 H47B 0.9800 .
C48 N15 1.434(5) .
C48 N22 1.453(5) 2_857
C48 H48A 0.9800 .
C48 H48B 0.9800 .
C49 C50 1.538(6) .
C49 H49A 0.9800 .
C49 H49B 0.9800 .
C50 C51 1.533(7) .
C50 H50A 0.9800 .
C50 H50B 0.9800 .
C51 C52 1.527(6) .
C51 H51A 0.9800 .
C51 H51B 0.9800 .
C52 H52A 0.9800 .
C52 H52B 0.9800 .
C53 C54 1.522(7) .
C53 H53A 0.9800 .
C53 H53B 0.9800 .
C54 C55 1.513(8) .
C54 H54A 0.9800 .
C54 H54B 0.9800 .
C55 C56 1.536(7) .
C55 H55A 0.9800 .
C55 H55B 0.9800 .
C56 H56A 0.9800 .
C56 H56B 0.9800 .
C57 C58 1.522(6) .
C57 H57A 0.9800 .
C57 H57B 0.9800 .
C58 C59 1.534(6) .
C58 H58A 0.9800 .
C58 H58B 0.9800 .
C59 C60 1.512(7) .
C59 H59A 0.9800 .
C59 H59B 0.9800 .
C60 H60A 0.9800 .
C60 H60B 0.9800 .
N3 C17 1.455(5) 2_766
N12 C18 1.459(5) 2_766
N22 C48 1.453(5) 2_857
N24 C47 1.446(5) 2_857
N25 O14 1.231(5) .
N25 O15 1.234(5) .
N25 O13 1.242(5) .
N26 O18 1.212(6) .
N26 O17 1.247(6) .
N26 O16 1.265(6) .
N27 O21 1.215(5) .
N27 O20 1.241(5) .
N27 O19 1.243(6) .

loop_
_platon_squeeze_void_nr
_platon_squeeze_void_average_x
_platon_squeeze_void_average_y
_platon_squeeze_void_average_z
_platon_squeeze_void_volume
_platon_squeeze_void_count_electrons
_platon_squeeze_void_content
1 0.157 0.045 0.347 60 22 ' '
2 -0.226 0.373 0.279 201 75 ' '
3 0.000 0.500 0.500 107 25 ' '
4 0.225 0.628 0.721 203 75 ' '
5 -0.162 0.957 0.653 59 22 ' '
6 0.500 0.000 0.000 115 29 ' '
7 0.477 0.015 0.342 17 9 ' '
8 0.523 0.985 0.658 16 8 ' '
